data_4076979
loop_
_publ_author_name
'Sun, Wen-Hua'
'Shao, Changxing'
'Chen, Yong'
'Hu, Huaiming'
'Sheldon, Roger A.'
'Wang, Honggen'
'Leng, Xuebing'
'Jin, Xianglin'

_publ_contact_author
;
'Dr. Wen-Hua Sun' the Center for Molecular Sciences Institute of Chemistry Chinese Academy of Sciences Beijing 100080 P. R. China 
loop_
_publ_author_name
_publ_author_address
'Dr. Wen-Hua Sun' the Center for Molecular Sciences Institute of Chemistry Chinese Academy of Sciences Beijing 100080 P. R. China 
'Changxing Shao' the Center for Molecular Sciences Institute of Chemistry Chinese Academy of Sciences Beijing 100080 P. R. China 
'Yong Chen' the Center for Molecular Sciences Institute of Chemistry Chinese Academy of Sciences Beijing 100080 P. R. China 
'Huaiming Hu' the Center for Molecular Sciences Institute of Chemistry Chinese Academy of Sciences Beijing 100080 P. R. China 
'Roger A. Sheldon' Department of Biotechnology Faculty of Applied Sciences, Delft University of Technology 2600 GA Delft The Netherlands 
'Honggen Wang' State Key Laboratory of Functional Polymer Nankai University Tianjin 300071 P. R. China 
'Xuebing Leng' State Key Laboratory of Functional Polymer Nankai University Tianjin 300071 P. R. China 
'Xiang-Lin Jin' Institute of Physical Chemistry Peking University Beijing 100871 China 
_journal_name_full 'Organometallics'
;
_publ_section_title
;
 Controllable Supramolecular Assembly by \p&#x2212;\p
 Interactions:&#x00A0; Cobalt(II) and Copper(II) Complexes with
 Benzimidazole Derivatives
;
_journal_issue 21
_journal_name_full Organometallics
_journal_page_first 4350
_journal_paper_doi 10.1021/om020370r
_journal_volume 21
_journal_year 2002
_chemical_formula_sum 'C36 H32 Cl2 Cu N4 O4'
_chemical_formula_weight 719.10
_chemical_name_common 'dichloride[Bis(1-(2-(5-Methylfuryl)methylene)-2-(2-(5-methylfuryl))benzimidazo le)]copper(II)'
_chemical_name_systematic
; 
 ? 
;
_space_group_IT_number 15
_symmetry_cell_setting monoclinic
_symmetry_space_group_name_Hall '-C 2yc'
_symmetry_space_group_name_H-M 'C 1 2/c 1'
_atom_sites_solution_hydrogens geom
_atom_sites_solution_primary direct
_atom_sites_solution_secondary difmap
_audit_creation_method SHELXL-97
_cell_angle_alpha 90.00
_cell_angle_beta 115.561(5)
_cell_angle_gamma 90.00
_cell_formula_units_Z 4
_cell_length_a 22.150(6)
_cell_length_b 9.363(3)
_cell_length_c 17.882(5)
_cell_measurement_temperature 293(2)
_cell_volume 3345.6(17)
_computing_cell_refinement 'Bruker SMART'
_computing_data_collection 'Bruker SMART'
_computing_data_reduction 'Bruker SHELXTL'
_computing_molecular_graphics 'Bruker SHELXTL'
_computing_publication_material 'Bruker SHELXTL'
_computing_structure_refinement 'SHELXL-97 (Sheldrick, 1997)'
_computing_structure_solution 'SHELXS-97 (Sheldrick, 1990)'
_diffrn_ambient_temperature 293(2)
_diffrn_measured_fraction_theta_full 1.000
_diffrn_measured_fraction_theta_max 1.000
_diffrn_measurement_device_type 'CCD area detector'
_diffrn_measurement_method 'phi and omega scans'
_diffrn_radiation_monochromator graphite
_diffrn_radiation_source 'fine-focus sealed tube'
_diffrn_radiation_type MoK\a
_diffrn_radiation_wavelength 0.71073
_diffrn_reflns_av_R_equivalents 0.0491
_diffrn_reflns_av_sigmaI/netI 0.0738
_diffrn_reflns_limit_h_max 26
_diffrn_reflns_limit_h_min -25
_diffrn_reflns_limit_k_max 8
_diffrn_reflns_limit_k_min -11
_diffrn_reflns_limit_l_max 21
_diffrn_reflns_limit_l_min -17
_diffrn_reflns_number 6706
_diffrn_reflns_theta_full 25.02
_diffrn_reflns_theta_max 25.02
_diffrn_reflns_theta_min 2.04
_exptl_absorpt_coefficient_mu 0.858
_exptl_absorpt_correction_T_max 0.9191
_exptl_absorpt_correction_T_min 0.7828
_exptl_absorpt_correction_type multi-scan
_exptl_absorpt_process_details SADABS
_exptl_crystal_density_diffrn 1.428
_exptl_crystal_density_method 'not measured'
_exptl_crystal_F_000 1484
_exptl_crystal_size_max 0.30
_exptl_crystal_size_mid 0.20
_exptl_crystal_size_min 0.10
_refine_diff_density_max 0.416
_refine_diff_density_min -0.299
_refine_diff_density_rms 0.061
_refine_ls_extinction_method none
_refine_ls_goodness_of_fit_ref 0.958
_refine_ls_hydrogen_treatment mixed
_refine_ls_matrix_type full
_refine_ls_number_parameters 213
_refine_ls_number_reflns 2952
_refine_ls_number_restraints 0
_refine_ls_restrained_S_all 0.958
_refine_ls_R_factor_all 0.0795
_refine_ls_R_factor_gt 0.0395
_refine_ls_shift/su_max 0.004
_refine_ls_shift/su_mean 0.000
_refine_ls_structure_factor_coef Fsqd
_refine_ls_weighting_details 'calc w=1/[\s^2^(Fo^2^)+(0.0300P)^2^+0.0000P] where P=(Fo^2^+2Fc^2^)/3'
_refine_ls_weighting_scheme calc
_refine_ls_wR_factor_gt 0.0714
_refine_ls_wR_factor_ref 0.0807
_reflns_number_gt 1898
_reflns_number_total 2952
_reflns_threshold_expression >2sigma(I)
_cod_data_source_file om020370r.cif
_cod_data_source_block global
_cod_depositor_comments
;
The following automatic conversions were performed:

'_symmetry_cell_setting' value 'Monoclinic' changed to 'monoclinic'
according to /home/saulius/struct/CIF-dictionaries/cif_core.dic
dictionary named 'cif_core.dic' version 2.4.1 from
2010-06-29.

'_exptl_absorpt_correction_type' value 'MULTI-SCAN'
changed to 'multi-scan' according to
/home/saulius/struct/CIF-dictionaries/cif_core.dic dictionary named
'cif_core.dic' version 2.4.1 from 2010-06-29.

Automatic conversion script
Id: cif_fix_values 1715 2011-07-08 13:25:40Z adriana 
;
_cod_original_cell_volume 3345.3(17)
_cod_original_sg_symbol_H-M C2/c
_cod_database_code 4076979

loop_
_symmetry_equiv_pos_as_xyz
'x, y, z'
'-x, y, -z+1/2'
'x+1/2, y+1/2, z'
'-x+1/2, y+1/2, -z+1/2'
'-x, -y, -z'
'x, -y, z-1/2'
'-x+1/2, -y+1/2, -z'
'x+1/2, -y+1/2, z-1/2'

loop_
_atom_site_label
_atom_site_type_symbol
_atom_site_fract_x
_atom_site_fract_y
_atom_site_fract_z
_atom_site_U_iso_or_equiv
_atom_site_adp_type
_atom_site_occupancy
_atom_site_symmetry_multiplicity
_atom_site_calc_flag
_atom_site_refinement_flags
Cu1 Cu 0.5000 0.48270(6) 0.2500 0.02843(17) Uani 1 2 d S
Cl1 Cl 0.40382(4) 0.38541(10) 0.24243(5) 0.0439(3) Uani 1 1 d .
O1 O 0.55464(10) 0.7542(2) 0.21134(12) 0.0392(6) Uani 1 1 d .
O2 O 0.33336(10) 0.8567(2) -0.03472(12) 0.0411(6) Uani 1 1 d .
N1 N 0.46510(11) 0.5251(3) 0.12961(13) 0.0288(6) Uani 1 1 d .
N2 N 0.43512(12) 0.6375(3) 0.00904(15) 0.0310(6) Uani 1 1 d .
C1 C 0.43124(14) 0.4274(3) 0.06565(18) 0.0302(8) Uani 1 1 d .
C2 C 0.41624(15) 0.2851(4) 0.0673(2) 0.0398(9) Uani 1 1 d .
H2A H 0.4289 0.2364 0.1172 0.048 Uiso 1 1 calc R
C3 C 0.38151(16) 0.2172(4) -0.0081(2) 0.0481(9) Uani 1 1 d .
H3A H 0.3706 0.1212 -0.0087 0.058 Uiso 1 1 calc R
C4 C 0.36250(17) 0.2896(4) -0.0833(2) 0.0538(10) Uani 1 1 d .
H4A H 0.3391 0.2406 -0.1328 0.065 Uiso 1 1 calc R
C5 C 0.37765(16) 0.4314(4) -0.0858(2) 0.0461(9) Uani 1 1 d .
H5A H 0.3654 0.4798 -0.1356 0.055 Uiso 1 1 calc R
C6 C 0.41206(14) 0.4983(3) -0.01023(17) 0.0302(7) Uani 1 1 d .
C7 C 0.46658(14) 0.6480(3) 0.09290(18) 0.0284(8) Uani 1 1 d .
C8 C 0.50058(15) 0.7761(4) 0.13598(18) 0.0319(8) Uani 1 1 d .
C9 C 0.49325(17) 0.9169(4) 0.1200(2) 0.0447(9) Uani 1 1 d .
H9A H 0.4605 0.9595 0.0730 0.054 Uiso 1 1 calc R
C10 C 0.54402(16) 0.9886(4) 0.1871(2) 0.0469(9) Uani 1 1 d .
H10A H 0.5508 1.0868 0.1931 0.056 Uiso 1 1 calc R
C11 C 0.58044(17) 0.8881(4) 0.2404(2) 0.0436(9) Uani 1 1 d .
C12 C 0.64116(18) 0.8919(5) 0.3206(2) 0.0709(13) Uani 1 1 d .
H12A H 0.6552 0.9892 0.3348 0.106 Uiso 1 1 calc R
H12B H 0.6764 0.8386 0.3158 0.106 Uiso 1 1 calc R
H12C H 0.6312 0.8505 0.3631 0.106 Uiso 1 1 calc R
C13 C 0.42539(14) 0.7462(3) -0.05408(18) 0.0362(8) Uani 1 1 d .
H13A H 0.4338 0.7038 -0.0982 0.043 Uiso 1 1 calc R
H13B H 0.4577 0.8223 -0.0295 0.043 Uiso 1 1 calc R
C14 C 0.35698(15) 0.8078(4) -0.0899(2) 0.0351(8) Uani 1 1 d .
C15 C 0.31209(17) 0.8343(4) -0.1671(2) 0.0561(11) Uani 1 1 d .
H15A H 0.3161 0.8123 -0.2155 0.067 Uiso 1 1 calc R
C16 C 0.25680(18) 0.9026(4) -0.1615(2) 0.0630(12) Uani 1 1 d .
H16A H 0.2179 0.9332 -0.2059 0.076 Uiso 1 1 calc R
C17 C 0.27035(16) 0.9149(4) -0.0818(2) 0.0474(10) Uani 1 1 d .
C18 C 0.23341(17) 0.9702(5) -0.0359(2) 0.0718(13) Uani 1 1 d .
H18A H 0.1907 1.0065 -0.0745 0.108 Uiso 1 1 calc R
H18B H 0.2587 1.0456 0.0005 0.108 Uiso 1 1 calc R
H18C H 0.2268 0.8945 -0.0040 0.108 Uiso 1 1 calc R

loop_
_atom_site_aniso_label
_atom_site_aniso_U_11
_atom_site_aniso_U_22
_atom_site_aniso_U_33
_atom_site_aniso_U_23
_atom_site_aniso_U_13
_atom_site_aniso_U_12
Cu1 0.0305(3) 0.0285(4) 0.0246(3) 0.000 0.0102(2) 0.000
Cl1 0.0377(5) 0.0555(7) 0.0377(5) 0.0024(4) 0.0154(4) -0.0079(4)
O1 0.0397(13) 0.0347(15) 0.0370(13) -0.0016(11) 0.0107(11) -0.0009(11)
O2 0.0354(14) 0.0458(16) 0.0415(13) 0.0024(11) 0.0160(12) 0.0060(11)
N1 0.0309(14) 0.0252(16) 0.0277(14) 0.0025(13) 0.0103(12) -0.0014(13)
N2 0.0341(15) 0.0306(18) 0.0294(15) 0.0055(12) 0.0147(13) 0.0043(12)
C1 0.0261(17) 0.028(2) 0.0350(19) -0.0004(15) 0.0119(15) 0.0035(14)
C2 0.047(2) 0.030(2) 0.041(2) 0.0048(17) 0.0167(18) 0.0050(17)
C3 0.051(2) 0.033(2) 0.054(2) -0.0100(19) 0.017(2) -0.0016(18)
C4 0.059(3) 0.054(3) 0.038(2) -0.012(2) 0.012(2) -0.005(2)
C5 0.046(2) 0.049(3) 0.038(2) -0.0016(18) 0.0139(18) 0.0037(18)
C6 0.0308(17) 0.027(2) 0.0344(18) -0.0030(16) 0.0151(15) 0.0027(15)
C7 0.0270(17) 0.031(2) 0.0291(18) 0.0023(15) 0.0135(15) 0.0040(15)
C8 0.0310(19) 0.032(2) 0.0307(19) 0.0023(15) 0.0117(16) 0.0007(15)
C9 0.051(2) 0.032(2) 0.046(2) 0.0076(18) 0.0155(19) 0.0032(18)
C10 0.054(2) 0.029(2) 0.058(2) -0.0011(19) 0.023(2) -0.0088(19)
C11 0.042(2) 0.047(3) 0.039(2) -0.0108(19) 0.0156(19) -0.0080(19)
C12 0.052(3) 0.082(4) 0.059(3) -0.015(2) 0.006(2) -0.010(2)
C13 0.039(2) 0.036(2) 0.0355(19) 0.0106(16) 0.0179(17) 0.0055(16)
C14 0.038(2) 0.033(2) 0.038(2) 0.0033(16) 0.0198(18) 0.0019(16)
C15 0.049(2) 0.077(3) 0.038(2) 0.013(2) 0.015(2) 0.020(2)
C16 0.042(2) 0.084(3) 0.046(2) 0.013(2) 0.004(2) 0.023(2)
C17 0.030(2) 0.050(3) 0.055(2) 0.005(2) 0.012(2) 0.0062(17)
C18 0.049(2) 0.092(4) 0.077(3) 0.004(2) 0.030(2) 0.024(2)

loop_
_atom_type_symbol
_atom_type_description
_atom_type_scat_dispersion_real
_atom_type_scat_dispersion_imag
_atom_type_scat_source
C C 0.0033 0.0016 'International Tables Vol C Tables 4.2.6.8 and 6.1.1.4'
H H 0.0000 0.0000 'International Tables Vol C Tables 4.2.6.8 and 6.1.1.4'
N N 0.0061 0.0033 'International Tables Vol C Tables 4.2.6.8 and 6.1.1.4'
O O 0.0106 0.0060 'International Tables Vol C Tables 4.2.6.8 and 6.1.1.4'
Cl Cl 0.1484 0.1585 'International Tables Vol C Tables 4.2.6.8 and 6.1.1.4'
Cu Cu 0.3201 1.2651 'International Tables Vol C Tables 4.2.6.8 and 6.1.1.4'

loop_
_geom_angle_atom_site_label_1
_geom_angle_atom_site_label_2
_geom_angle_atom_site_label_3
_geom_angle
_geom_angle_site_symmetry_1
_geom_angle_site_symmetry_3
N1 Cu1 N1 156.95(14) 2_655 .
N1 Cu1 Cl1 93.52(7) 2_655 .
N1 Cu1 Cl1 95.70(7) . .
N1 Cu1 Cl1 95.70(7) 2_655 2_655
N1 Cu1 Cl1 93.52(7) . 2_655
Cl1 Cu1 Cl1 132.61(6) . 2_655
C8 O1 C11 106.0(2) . .
C14 O2 C17 106.8(3) . .
C7 N1 C1 106.2(2) . .
C7 N1 Cu1 128.7(2) . .
C1 N1 Cu1 125.0(2) . .
C7 N2 C6 107.5(2) . .
C7 N2 C13 129.5(3) . .
C6 N2 C13 123.0(2) . .
C2 C1 C6 120.3(3) . .
C2 C1 N1 131.5(3) . .
C6 C1 N1 108.2(3) . .
C1 C2 C3 117.4(3) . .
C2 C3 C4 121.6(4) . .
C5 C4 C3 121.4(3) . .
C4 C5 C6 116.5(3) . .
C5 C6 N2 131.0(3) . .
C5 C6 C1 122.8(3) . .
N2 C6 C1 106.2(3) . .
N1 C7 N2 111.8(3) . .
N1 C7 C8 124.8(3) . .
N2 C7 C8 123.3(3) . .
C9 C8 O1 109.2(3) . .
C9 C8 C7 135.4(3) . .
O1 C8 C7 115.5(3) . .
C8 C9 C10 107.8(3) . .
C11 C10 C9 106.7(3) . .
C10 C11 O1 110.3(3) . .
C10 C11 C12 133.6(4) . .
O1 C11 C12 116.1(3) . .
N2 C13 C14 112.7(3) . .
C15 C14 O2 109.7(3) . .
C15 C14 C13 133.3(3) . .
O2 C14 C13 116.9(3) . .
C14 C15 C16 106.9(3) . .
C17 C16 C15 108.2(3) . .
C16 C17 O2 108.5(3) . .
C16 C17 C18 134.6(3) . .
O2 C17 C18 116.9(3) . .

loop_
_geom_bond_atom_site_label_1
_geom_bond_atom_site_label_2
_geom_bond_distance
_geom_bond_site_symmetry_2
Cu1 N1 1.988(2) 2_655
Cu1 N1 1.988(2) .
Cu1 Cl1 2.2666(10) .
Cu1 Cl1 2.2666(10) 2_655
O1 C8 1.378(3) .
O1 C11 1.383(4) .
O2 C14 1.379(3) .
O2 C17 1.393(4) .
N1 C7 1.332(4) .
N1 C1 1.403(4) .
N2 C7 1.357(3) .
N2 C6 1.388(4) .
N2 C13 1.465(3) .
C1 C2 1.376(4) .
C1 C6 1.402(4) .
C2 C3 1.385(4) .
C3 C4 1.399(4) .
C4 C5 1.375(5) .
C5 C6 1.382(4) .
C7 C8 1.449(4) .
C8 C9 1.344(4) .
C9 C10 1.411(4) .
C10 C11 1.334(4) .
C11 C12 1.484(4) .
C13 C14 1.484(4) .
C14 C15 1.331(4) .
C15 C16 1.423(5) .
C16 C17 1.329(4) .
C17 C18 1.479(5) .

loop_
_geom_torsion_atom_site_label_1
_geom_torsion_atom_site_label_2
_geom_torsion_atom_site_label_3
_geom_torsion_atom_site_label_4
_geom_torsion
_geom_torsion_site_symmetry_1
N1 Cu1 N1 C7 14.9(2) 2_655
Cl1 Cu1 N1 C7 128.0(2) .
Cl1 Cu1 N1 C7 -98.5(2) 2_655
N1 Cu1 N1 C1 -162.9(2) 2_655
Cl1 Cu1 N1 C1 -49.8(2) .
Cl1 Cu1 N1 C1 83.6(2) 2_655
C7 N1 C1 C2 178.8(3) .
Cu1 N1 C1 C2 -3.0(5) .
C7 N1 C1 C6 -0.8(3) .
Cu1 N1 C1 C6 177.45(17) .
C6 C1 C2 C3 -0.5(4) .
N1 C1 C2 C3 -180.0(3) .
C1 C2 C3 C4 0.3(5) .
C2 C3 C4 C5 0.2(5) .
C3 C4 C5 C6 -0.4(5) .
C4 C5 C6 N2 179.4(3) .
C4 C5 C6 C1 0.2(5) .
C7 N2 C6 C5 -179.3(3) .
C13 N2 C6 C5 0.2(5) .
C7 N2 C6 C1 0.0(3) .
C13 N2 C6 C1 179.5(2) .
C2 C1 C6 C5 0.3(5) .
N1 C1 C6 C5 179.9(3) .
C2 C1 C6 N2 -179.1(3) .
N1 C1 C6 N2 0.5(3) .
C1 N1 C7 N2 0.8(3) .
Cu1 N1 C7 N2 -177.34(18) .
C1 N1 C7 C8 -176.0(3) .
Cu1 N1 C7 C8 5.9(4) .
C6 N2 C7 N1 -0.5(3) .
C13 N2 C7 N1 180.0(3) .
C6 N2 C7 C8 176.3(3) .
C13 N2 C7 C8 -3.2(5) .
C11 O1 C8 C9 -0.5(3) .
C11 O1 C8 C7 178.4(3) .
N1 C7 C8 C9 -154.3(4) .
N2 C7 C8 C9 29.3(5) .
N1 C7 C8 O1 27.1(4) .
N2 C7 C8 O1 -149.3(3) .
O1 C8 C9 C10 -0.2(4) .
C7 C8 C9 C10 -178.8(3) .
C8 C9 C10 C11 0.8(4) .
C9 C10 C11 O1 -1.2(4) .
C9 C10 C11 C12 177.8(4) .
C8 O1 C11 C10 1.1(3) .
C8 O1 C11 C12 -178.1(3) .
C7 N2 C13 C14 -101.8(3) .
C6 N2 C13 C14 78.8(3) .
C17 O2 C14 C15 0.5(4) .
C17 O2 C14 C13 177.4(3) .
N2 C13 C14 C15 -133.2(4) .
N2 C13 C14 O2 50.8(4) .
O2 C14 C15 C16 -0.4(4) .
C13 C14 C15 C16 -176.6(4) .
C14 C15 C16 C17 0.1(5) .
C15 C16 C17 O2 0.1(4) .
C15 C16 C17 C18 -177.6(4) .
C14 O2 C17 C16 -0.4(4) .
C14 O2 C17 C18 177.8(3) .
